data_1008757
loop_
_publ_author_name
'Klein, S'
'Korekawa, M'

_publ_section_title 'Die gemittelte Struktur des Labradorits'
_journal_coden_ASTM NJMMAW
_journal_name_full
;
Neues Jahrbuch fuer Mineralogie. Monatshefte (Band=Jahr) (1950-)
;
_journal_page_first 66
_journal_page_last 69
_journal_volume 1976
_journal_year 1976
_chemical_compound_source 'from Labrador, Canada'
_chemical_formula_structural 'Na.48 Ca.52 Al1.52 Si2.48 O8'
_chemical_formula_sum 'Al1.52 Ca0.52 Na0.48 O8 Si2.48'
_chemical_name_mineral 'Anorhtite sodian'
_chemical_name_systematic 'Sodium calcium alumosilicate *'
_space_group_IT_number 2
_symmetry_cell_setting triclinic
_symmetry_Int_Tables_number 2
_symmetry_space_group_name_Hall '-P 1 (1/2*x+1/2*y,1/2*x-1/2*y,-z)'
_symmetry_space_group_name_H-M 'C -1'
_cell_angle_alpha 93.53(3)
_cell_angle_beta 116.27(5)
_cell_angle_gamma 89.77(5)
_cell_formula_units_Z 8
_cell_length_a 8.176(3)
_cell_length_b 12.841(3)
_cell_length_c 14.207(3)
_cell_volume 1334.5
_exptl_crystal_density_meas 2.7
_refine_ls_R_factor_all 0.077
_cod_original_formula_sum 'Al1.52 Ca.52 Na.48 O8 Si2.48'
_cod_database_code 1008757

loop_
_symmetry_equiv_pos_as_xyz
x,y,z
-x,-y,-z
1/2+x,1/2+y,z
1/2-x,1/2-y,-z

loop_
_atom_site_aniso_label
_atom_site_aniso_B_11
_atom_site_aniso_B_12
_atom_site_aniso_B_13
_atom_site_aniso_B_22
_atom_site_aniso_B_23
_atom_site_aniso_B_33
Na1 0.31 -0.49 0.14 2.33 -0.95 0.83
Na2 0.31 -0.49 0.14 2.33 -0.95 0.83
Ca1 1.26 0.41 0.21 2.57 -0.78 2.24
Ca2 1.26 0.41 0.21 2.57 -0.78 2.24
Si1 0.62 0.05 0.07 0.59 0.17 0.47
Si2 0.62 0.05 0.07 0.59 0.17 0.47
Al1 0.62 0.05 0.07 0.59 0.17 0.47
Al2 0.62 0.05 0.07 0.59 0.17 0.47
Si3 0.56 0.18 0.04 0.48 -0.01 0.49
Si4 0.56 0.18 0.04 0.48 -0.01 0.49
Al3 0.56 0.18 0.04 0.48 -0.01 0.49
Al4 0.56 0.18 0.04 0.48 -0.01 0.49
Si5 0.76 0.5 0.06 0.93 0.07 0.36
Si6 0.76 0.5 0.06 0.93 0.07 0.36
Al5 0.76 0.5 0.06 0.93 0.07 0.36
Al6 0.76 0.5 0.06 0.93 0.07 0.36
Si7 0.82 -0.21 0.11 1.11 0.2 0.44
Si8 0.82 -0.21 0.11 1.11 0.2 0.44
Al7 0.82 -0.21 0.11 1.11 0.2 0.44
Al8 0.82 -0.21 0.11 1.11 0.2 0.44
O1 1.78 0.26 0.01 1.73 0.12 1.37
O2 1.78 0.26 0.01 1.73 0.12 1.37
O3 1.68 -0.01 0.19 1.72 0.18 1.03
O4 1.68 -0.01 0.19 1.72 0.18 1.03
O5 2.02 1.09 0.07 2.2 -0.4 1.55
O6 2.02 1.09 0.07 2.2 -0.4 1.55
O7 1.81 -0.2 0.58 1.93 0.33 1.54
O8 1.81 -0.2 0.58 1.93 0.33 1.54
O9 1.94 0.2 1.23 1.64 -0.19 3.12
O10 1.94 0.2 1.23 1.64 -0.19 3.12
O11 1.63 -0.07 0.69 1.45 -0.01 1.78
O12 1.63 -0.07 0.69 1.45 -0.01 1.78
O13 1.11 0.03 0.29 1.06 0.23 1.14
O14 1.11 0.03 0.29 1.06 0.23 1.14
O15 2.33 0.22 0.74 2.46 0.4 0.96
O16 2.33 0.22 0.74 2.46 0.4 0.96

loop_
_atom_site_label
_atom_site_type_symbol
_atom_site_symmetry_multiplicity
_atom_site_Wyckoff_symbol
_atom_site_fract_x
_atom_site_fract_y
_atom_site_fract_z
_atom_site_occupancy
_atom_site_attached_hydrogens
_atom_site_calc_flag
Na1 Na1+ 4 i 0.2675 0.9728 0.0867 0.48 0 d
Na2 Na1+ 4 i 0.2675 0.9728 0.5867 0.48 0 d
Ca1 Ca2+ 4 i 0.2696 0.0268 0.052 0.52 0 d
Ca2 Ca2+ 4 i 0.2696 0.0268 0.552 0.52 0 d
Si1 Si4+ 4 i 0.6823 0.8797 0.1738 0.625 0 d
Si2 Si4+ 4 i 0.6823 0.8797 0.6738 0.625 0 d
Al1 Al3+ 4 i 0.6823 0.8797 0.1738 0.375 0 d
Al2 Al3+ 4 i 0.6823 0.8797 0.6738 0.375 0 d
Si3 Si4+ 4 i 0.6862 0.1095 0.1585 0.625 0 d
Si4 Si4+ 4 i 0.6862 0.1095 0.6585 0.625 0 d
Al3 Al3+ 4 i 0.6862 0.1095 0.1585 0.375 0 d
Al4 Al3+ 4 i 0.6862 0.1095 0.6585 0.375 0 d
Si5 Si4+ 4 i 0.0036 0.8177 0.1159 0.625 0 d
Si6 Si4+ 4 i 0.0036 0.8177 0.6159 0.625 0 d
Al5 Al3+ 4 i 0.0036 0.8177 0.1159 0.375 0 d
Al6 Al3+ 4 i 0.0036 0.8177 0.6159 0.375 0 d
Si7 Si4+ 4 i 0.006 0.1647 0.1069 0.625 0 d
Si8 Si4+ 4 i 0.006 0.1647 0.6069 0.625 0 d
Al7 Al3+ 4 i 0.006 0.1647 0.1069 0.375 0 d
Al8 Al3+ 4 i 0.006 0.1647 0.6069 0.375 0 d
O1 O2- 4 i 0.1884 0.867 0.2158 1. 0 d
O2 O2- 4 i 0.1884 0.867 0.7158 1. 0 d
O3 O2- 4 i 0.1987 0.1077 0.1918 1. 0 d
O4 O2- 4 i 0.1987 0.1077 0.6918 1. 0 d
O5 O2- 4 i 0.0149 0.6888 0.1085 1. 0 d
O6 O2- 4 i 0.0149 0.6888 0.6085 1. 0 d
O7 O2- 4 i 0.014 0.2919 0.139 1. 0 d
O8 O2- 4 i 0.014 0.2919 0.639 1. 0 d
O9 O2- 4 i 0.3111 0.3537 0.1232 1. 0 d
O10 O2- 4 i 0.3111 0.3537 0.6232 1. 0 d
O11 O2- 4 i 0.3121 0.6066 0.0949 1. 0 d
O12 O2- 4 i 0.3121 0.6066 0.5949 1. 0 d
O13 O2- 4 i 0.0821 0.4936 0.139 1. 0 d
O14 O2- 4 i 0.0821 0.4936 0.639 1. 0 d
O15 O2- 4 i 0.0037 0.1297 0.9896 1. 0 d
O16 O2- 4 i 0.0037 0.1297 0.4896 1. 0 d

loop_
_atom_type_symbol
_atom_type_oxidation_number
Na1+ 1.000
Ca2+ 2.000
Si4+ 4.000
Al3+ 3.000
O2- -2.000
